data_2210551
loop_
_publ_author_name
'Fang-Zhong Hu'
'Gui-Feng Zhang'
'You-Quan Zhu'
'Hua-Zheng Yang'

_publ_section_title
;Ethyl
 1-[6-(dimethylamino)pyridazin-3-yl]-5-methyl-1<i>H</i>-pyrazole-4-carboxylate
;
_journal_coeditor_code CI2171
_journal_issue 10
_journal_name_full 'Acta Crystallographica Section E'
_journal_page_first o4638
_journal_page_last o4639
_journal_paper_doi 10.1107/S1600536806038086
_journal_volume 62
_journal_year 2006
_chemical_formula_iupac 'C13 H17 N5 O2'
_chemical_formula_moiety 'C13 H17 N5 O2'
_chemical_formula_sum 'C13 H17 N5 O2'
_chemical_formula_weight 275.32
_chemical_name_systematic
;
Ethyl 1-[6-(dimethylamino)pyridazin-3-yl]-5-methyl-1H-pyrazole-4-carboxylate
;
_space_group_IT_number 14
_symmetry_cell_setting monoclinic
_symmetry_space_group_name_Hall '-P 2ybc'
_symmetry_space_group_name_H-M 'P 1 21/c 1'
_atom_sites_solution_hydrogens geom
_atom_sites_solution_primary direct
_atom_sites_solution_secondary difmap
_cell_angle_alpha 90.00
_cell_angle_beta 107.044(4)
_cell_angle_gamma 90.00
_cell_formula_units_Z 4
_cell_length_a 9.870(2)
_cell_length_b 10.650(2)
_cell_length_c 13.896(3)
_cell_measurement_reflns_used 1596
_cell_measurement_temperature 294(2)
_cell_measurement_theta_max 22.46
_cell_measurement_theta_min 2.45
_cell_volume 1396.5(5)
_computing_cell_refinement 'SAINT (Bruker, 1999)'
_computing_data_collection 'SMART (Bruker, 1999)'
_computing_data_reduction SAINT
_computing_molecular_graphics 'SHELXTL (Bruker, 1999)'
_computing_publication_material SHELXL97
_computing_structure_refinement 'SHELXL97 (Sheldrick, 1997)'
_computing_structure_solution 'SHELXS97 (Sheldrick, 1997)'
_diffrn_ambient_temperature 294(2)
_diffrn_measured_fraction_theta_full 0.996
_diffrn_measured_fraction_theta_max 0.996
_diffrn_measurement_device_type 'Bruker SMART CCD area-detector'
_diffrn_measurement_method '\f and \w'
_diffrn_radiation_monochromator graphite
_diffrn_radiation_source 'fine-focus sealed tube'
_diffrn_radiation_type MoK\a
_diffrn_radiation_wavelength 0.71073
_diffrn_reflns_av_R_equivalents 0.0444
_diffrn_reflns_av_sigmaI/netI 0.0488
_diffrn_reflns_limit_h_max 12
_diffrn_reflns_limit_h_min -7
_diffrn_reflns_limit_k_max 13
_diffrn_reflns_limit_k_min -12
_diffrn_reflns_limit_l_max 16
_diffrn_reflns_limit_l_min -17
_diffrn_reflns_number 7702
_diffrn_reflns_theta_full 26.37
_diffrn_reflns_theta_max 26.37
_diffrn_reflns_theta_min 2.16
_diffrn_standards_number 0
_exptl_absorpt_coefficient_mu 0.093
_exptl_absorpt_correction_T_max 0.982
_exptl_absorpt_correction_T_min 0.969
_exptl_absorpt_correction_type multi-scan
_exptl_absorpt_process_details '(SADABS; Sheldrick, 1996)'
_exptl_crystal_colour colourless
_exptl_crystal_density_diffrn 1.309
_exptl_crystal_density_method 'not measured'
_exptl_crystal_description Prism
_exptl_crystal_F_000 584
_exptl_crystal_size_max 0.36
_exptl_crystal_size_mid 0.28
_exptl_crystal_size_min 0.20
_refine_diff_density_max 0.168
_refine_diff_density_min -0.168
_refine_ls_extinction_coef 0.0052(12)
_refine_ls_extinction_expression Fc^*^=kFc[1+0.001xFc^2^\l^3^/sin(2\q)]^-1/4^
_refine_ls_extinction_method 'SHELXL97 (Sheldrick, 1997)'
_refine_ls_goodness_of_fit_ref 0.992
_refine_ls_hydrogen_treatment constr
_refine_ls_matrix_type full
_refine_ls_number_parameters 186
_refine_ls_number_reflns 2846
_refine_ls_number_restraints 0
_refine_ls_restrained_S_all 0.992
_refine_ls_R_factor_all 0.1071
_refine_ls_R_factor_gt 0.0467
_refine_ls_shift/su_max 0.001
_refine_ls_shift/su_mean 0.000
_refine_ls_structure_factor_coef Fsqd
_refine_ls_weighting_details 'calc w = 1/[\s^2^(Fo^2^)+(0.0615P)^2^+0.087P] where P=(Fo^2^+2Fc^2^)/3'
_refine_ls_weighting_scheme calc
_refine_ls_wR_factor_gt 0.1083
_refine_ls_wR_factor_ref 0.1341
_reflns_number_gt 1493
_reflns_number_total 2846
_reflns_threshold_expression I>2\s(I)
_cod_data_source_file ci2171.cif
_cod_data_source_block I
_cod_depositor_comments
;
The following automatic conversions were performed:
'_symmetry_cell_setting' value 'Monoclinic' changed to 'monoclinic'
according to '/home/saulius/struct/CIF-dictionaries/cif_core.dic'
dictionary named 'cif_core.dic' version 2.4.1 from 2010-06-29.

Automatic conversion script
Id: cif_fix_enum 1527 2010-12-29 10:47:43Z saulius 

The following automatic conversions were performed:

'_symmetry_cell_setting' value 'Monoclinic' changed to 'monoclinic'
according to /home/saulius/struct/CIF-dictionaries/cif_core.dic
dictionary named 'cif_core.dic' version 2.4.1 from 2010-06-29.

Automatic conversion script
Id: cif_fix_values 1715 2011-07-08 13:25:40Z adriana 
;
_cod_original_cell_volume 1396.6(5)
_cod_original_sg_symbol_H-M 'P 21/c'
_cod_database_code 2210551
_cod_database_fobs_code 2210551

loop_
_symmetry_equiv_pos_as_xyz
'x, y, z'
'-x, y+1/2, -z+1/2'
'-x, -y, -z'
'x, -y-1/2, z-1/2'

loop_
_atom_site_type_symbol
_atom_site_label
_atom_site_fract_x
_atom_site_fract_y
_atom_site_fract_z
_atom_site_U_iso_or_equiv
_atom_site_adp_type
_atom_site_calc_flag
_atom_site_refinement_flags
_atom_site_occupancy
O O1 0.41784(16) 1.25299(14) 0.13080(13) 0.0743(5) Uani d . 1
O O2 0.19653(15) 1.19053(13) 0.05269(11) 0.0648(4) Uani d . 1
N N1 0.84307(18) 0.46492(16) 0.21556(14) 0.0668(5) Uani d . 1
N N2 0.79385(17) 0.67544(15) 0.19356(13) 0.0588(5) Uani d . 1
N N3 0.70208(18) 0.77169(14) 0.16427(14) 0.0576(5) Uani d . 1
N N4 0.47451(17) 0.85483(15) 0.10261(12) 0.0511(5) Uani d . 1
N N5 0.33749(19) 0.83279(18) 0.04506(14) 0.0712(6) Uani d . 1
C C1 0.7992(3) 0.33408(19) 0.21390(18) 0.0783(8) Uani d . 1
H H1A 0.7392 0.3238 0.2566 0.117 Uiso calc R 1
H H1B 0.8813 0.2816 0.2376 0.117 Uiso calc R 1
H H1C 0.7481 0.3106 0.1463 0.117 Uiso calc R 1
C C2 0.9865(2) 0.4954(2) 0.2718(2) 0.0925(9) Uani d . 1
H H2A 1.0279 0.5477 0.2316 0.139 Uiso calc R 1
H H2B 1.0407 0.4195 0.2891 0.139 Uiso calc R 1
H H2C 0.9866 0.5394 0.3321 0.139 Uiso calc R 1
C C3 0.7457(2) 0.55685(17) 0.18272(15) 0.0509(5) Uani d . 1
C C4 0.6005(2) 0.53049(19) 0.13846(16) 0.0579(6) Uani d . 1
H H4 0.5681 0.4481 0.1289 0.070 Uiso calc R 1
C C5 0.5101(2) 0.62768(19) 0.11036(15) 0.0572(6) Uani d . 1
H H5 0.4136 0.6146 0.0812 0.069 Uiso calc R 1
C C6 0.5666(2) 0.74891(17) 0.12663(14) 0.0484(5) Uani d . 1
C C7 0.2771(2) 0.9432(2) 0.03776(17) 0.0688(7) Uani d . 1
H H7 0.1825 0.9574 0.0027 0.083 Uiso calc R 1
C C8 0.3690(2) 1.03732(19) 0.08786(15) 0.0511(5) Uani d . 1
C C9 0.4969(2) 0.97744(18) 0.13040(14) 0.0473(5) Uani d . 1
C C10 0.6313(2) 1.0289(2) 0.19594(18) 0.0697(7) Uani d . 1
H H10A 0.6627 0.9790 0.2559 0.105 Uiso calc R 1
H H10B 0.6168 1.1139 0.2137 0.105 Uiso calc R 1
H H10C 0.7018 1.0272 0.1608 0.105 Uiso calc R 1
C C11 0.3357(2) 1.1709(2) 0.09410(16) 0.0548(5) Uani d . 1
C C12 0.1462(2) 1.3174(2) 0.05447(18) 0.0726(7) Uani d . 1
H H12A 0.1941 1.3732 0.0199 0.087 Uiso calc R 1
H H12B 0.1648 1.3460 0.1234 0.087 Uiso calc R 1
C C13 -0.0068(3) 1.3171(3) 0.0037(3) 0.1110(11) Uani d . 1
H H13A -0.0236 1.2937 -0.0655 0.167 Uiso calc R 1
H H13B -0.0445 1.3994 0.0074 0.167 Uiso calc R 1
H H13C -0.0523 1.2579 0.0362 0.167 Uiso calc R 1

loop_
_atom_site_aniso_label
_atom_site_aniso_U_11
_atom_site_aniso_U_22
_atom_site_aniso_U_33
_atom_site_aniso_U_12
_atom_site_aniso_U_13
_atom_site_aniso_U_23
O1 0.0613(10) 0.0554(10) 0.1013(13) -0.0067(8) 0.0160(9) -0.0071(8)
O2 0.0582(10) 0.0515(9) 0.0786(11) 0.0042(7) 0.0108(8) -0.0023(7)
N1 0.0565(12) 0.0453(10) 0.0916(14) 0.0003(9) 0.0110(10) -0.0032(10)
N2 0.0503(11) 0.0443(10) 0.0797(13) -0.0009(8) 0.0160(9) -0.0042(9)
N3 0.0467(11) 0.0479(10) 0.0766(12) -0.0035(8) 0.0155(9) -0.0035(8)
N4 0.0461(10) 0.0479(10) 0.0547(10) -0.0036(8) 0.0077(8) -0.0005(8)
N5 0.0524(12) 0.0595(12) 0.0841(14) -0.0020(10) -0.0074(10) -0.0081(10)
C1 0.0890(19) 0.0472(14) 0.0920(19) 0.0022(12) 0.0158(15) -0.0014(12)
C2 0.0572(16) 0.0707(17) 0.132(2) 0.0067(13) 0.0007(16) -0.0062(15)
C3 0.0530(13) 0.0468(12) 0.0535(13) -0.0030(10) 0.0164(10) -0.0056(9)
C4 0.0578(14) 0.0455(12) 0.0672(14) -0.0087(11) 0.0132(11) -0.0056(11)
C5 0.0488(13) 0.0534(13) 0.0637(14) -0.0103(10) 0.0079(11) -0.0044(10)
C6 0.0480(13) 0.0468(12) 0.0497(12) -0.0035(10) 0.0133(10) 0.0006(9)
C7 0.0517(14) 0.0623(16) 0.0788(17) 0.0023(11) -0.0022(12) -0.0014(12)
C8 0.0486(13) 0.0529(12) 0.0509(13) -0.0032(10) 0.0132(10) 0.0025(10)
C9 0.0454(12) 0.0495(12) 0.0491(12) -0.0046(10) 0.0169(9) -0.0005(10)
C10 0.0518(14) 0.0552(13) 0.0962(18) -0.0056(11) 0.0124(12) -0.0121(13)
C11 0.0527(14) 0.0553(14) 0.0569(13) 0.0007(11) 0.0165(11) 0.0035(11)
C12 0.0702(17) 0.0514(14) 0.0910(18) 0.0073(12) 0.0156(14) 0.0002(12)
C13 0.0706(19) 0.0713(18) 0.174(3) 0.0123(15) 0.0085(19) -0.0030(18)

loop_
_atom_type_symbol
_atom_type_description
_atom_type_scat_dispersion_real
_atom_type_scat_dispersion_imag
_atom_type_scat_source
C C 0.0033 0.0016 'International Tables Vol C Tables 4.2.6.8 and 6.1.1.4'
H H 0.0000 0.0000 'International Tables Vol C Tables 4.2.6.8 and 6.1.1.4'
N N 0.0061 0.0033 'International Tables Vol C Tables 4.2.6.8 and 6.1.1.4'
O O 0.0106 0.0060 'International Tables Vol C Tables 4.2.6.8 and 6.1.1.4'

loop_
_geom_angle_atom_site_label_1
_geom_angle_atom_site_label_2
_geom_angle_atom_site_label_3
_geom_angle
_geom_angle_publ_flag
C11 O2 C12 116.97(16) no
C3 N1 C2 120.52(17) no
C3 N1 C1 120.50(18) no
C2 N1 C1 117.70(18) no
C3 N2 N3 119.78(16) no
C6 N3 N2 119.80(16) no
C9 N4 N5 112.28(16) no
C9 N4 C6 130.78(17) no
N5 N4 C6 116.89(15) no
C7 N5 N4 103.88(17) no
N1 C1 H1A 109.5 no
N1 C1 H1B 109.5 no
H1A C1 H1B 109.5 no
N1 C1 H1C 109.5 no
H1A C1 H1C 109.5 no
H1B C1 H1C 109.5 no
N1 C2 H2A 109.5 no
N1 C2 H2B 109.5 no
H2A C2 H2B 109.5 no
N1 C2 H2C 109.5 no
H2A C2 H2C 109.5 no
H2B C2 H2C 109.5 no
N2 C3 N1 116.71(18) no
N2 C3 C4 121.11(18) no
N1 C3 C4 122.18(18) no
C5 C4 C3 118.34(18) no
C5 C4 H4 120.8 no
C3 C4 H4 120.8 no
C4 C5 C6 117.63(19) no
C4 C5 H5 121.2 no
C6 C5 H5 121.2 no
N3 C6 C5 123.25(18) no
N3 C6 N4 117.00(16) no
C5 C6 N4 119.75(18) no
N5 C7 C8 113.10(19) no
N5 C7 H7 123.5 no
C8 C7 H7 123.5 no
C9 C8 C7 105.13(19) no
C9 C8 C11 127.86(19) no
C7 C8 C11 127.01(19) no
N4 C9 C8 105.61(17) no
N4 C9 C10 124.94(18) no
C8 C9 C10 129.41(19) no
C9 C10 H10A 109.5 no
C9 C10 H10B 109.5 no
H10A C10 H10B 109.5 no
C9 C10 H10C 109.5 no
H10A C10 H10C 109.5 no
H10B C10 H10C 109.5 no
O1 C11 O2 123.25(19) no
O1 C11 C8 126.6(2) no
O2 C11 C8 110.16(18) no
O2 C12 C13 107.52(19) no
O2 C12 H12A 110.2 no
C13 C12 H12A 110.2 no
O2 C12 H12B 110.2 no
C13 C12 H12B 110.2 no
H12A C12 H12B 108.5 no
C12 C13 H13A 109.5 no
C12 C13 H13B 109.5 no
H13A C13 H13B 109.5 no
C12 C13 H13C 109.5 no
H13A C13 H13C 109.5 no
H13B C13 H13C 109.5 no

loop_
_geom_bond_atom_site_label_1
_geom_bond_atom_site_label_2
_geom_bond_distance
_geom_bond_publ_flag
O1 C11 1.200(2) no
O2 C11 1.341(2) no
O2 C12 1.442(3) no
N1 C3 1.354(2) no
N1 C2 1.440(3) no
N1 C1 1.457(3) no
N2 C3 1.342(2) no
N2 N3 1.349(2) no
N3 C6 1.308(2) no
N4 C9 1.361(2) no
N4 N5 1.375(2) no
N4 C6 1.426(2) no
N5 C7 1.309(3) no
C1 H1A 0.96 no
C1 H1B 0.96 no
C1 H1C 0.96 no
C2 H2A 0.96 no
C2 H2B 0.96 no
C2 H2C 0.96 no
C3 C4 1.412(3) no
C4 C5 1.347(3) no
C4 H4 0.93 no
C5 C6 1.398(3) no
C5 H5 0.93 no
C7 C8 1.394(3) no
C7 H7 0.93 no
C8 C9 1.383(3) no
C8 C11 1.468(3) no
C9 C10 1.477(3) no
C10 H10A 0.96 no
C10 H10B 0.96 no
C10 H10C 0.96 no
C12 C13 1.467(3) no
C12 H12A 0.97 no
C12 H12B 0.97 no
C13 H13A 0.96 no
C13 H13B 0.96 no
C13 H13C 0.96 no

loop_
_geom_hbond_atom_site_label_D
_geom_hbond_atom_site_label_H
_geom_hbond_atom_site_label_A
_geom_hbond_site_symmetry_A
_geom_hbond_distance_DH
_geom_hbond_distance_HA
_geom_hbond_distance_DA
_geom_hbond_angle_DHA
C4 H4 O1 1_545 0.93 2.56 3.447(3) 160
C10 H10B O1 . 0.96 2.46 3.136(3) 127

loop_
_geom_torsion_atom_site_label_1
_geom_torsion_atom_site_label_2
_geom_torsion_atom_site_label_3
_geom_torsion_atom_site_label_4
_geom_torsion
_geom_torsion_publ_flag
C3 N2 N3 C6 0.8(3) no
C9 N4 N5 C7 0.3(2) no
C6 N4 N5 C7 177.93(18) no
N3 N2 C3 N1 -178.67(17) no
N3 N2 C3 C4 1.8(3) no
C2 N1 C3 N2 8.5(3) no
C1 N1 C3 N2 175.3(2) no
C2 N1 C3 C4 -172.0(2) no
C1 N1 C3 C4 -5.1(3) no
N2 C3 C4 C5 -2.3(3) no
N1 C3 C4 C5 178.2(2) no
C3 C4 C5 C6 0.3(3) no
N2 N3 C6 C5 -3.0(3) no
N2 N3 C6 N4 176.46(17) no
C4 C5 C6 N3 2.4(3) no
C4 C5 C6 N4 -177.03(19) no
C9 N4 C6 N3 -15.6(3) no
N5 N4 C6 N3 167.30(18) no
C9 N4 C6 C5 163.9(2) no
N5 N4 C6 C5 -13.3(3) no
N4 N5 C7 C8 0.3(3) no
N5 C7 C8 C9 -0.7(3) no
N5 C7 C8 C11 179.7(2) no
N5 N4 C9 C8 -0.7(2) no
C6 N4 C9 C8 -177.93(19) no
N5 N4 C9 C10 177.21(19) no
C6 N4 C9 C10 0.0(3) no
C7 C8 C9 N4 0.8(2) no
C11 C8 C9 N4 -179.55(19) no
C7 C8 C9 C10 -177.0(2) no
C11 C8 C9 C10 2.7(3) no
C12 O2 C11 O1 -0.6(3) no
C12 O2 C11 C8 178.95(17) no
C9 C8 C11 O1 6.5(4) no
C7 C8 C11 O1 -173.9(2) no
C9 C8 C11 O2 -173.05(19) no
C7 C8 C11 O2 6.5(3) no
C11 O2 C12 C13 178.8(2) no

loop_
_cod_related_entry_id
_cod_related_entry_database
_cod_related_entry_code
1 ChemSpider 21127310
